data_7049495
loop_
_publ_author_name
'Torres, \`Oscar'
'Pfister, Nils'
'Braun, Thomas'
'Wittwer, Philipp'

_publ_section_title
;
 C-F activation of perfluorophenazine at nickel: selectivity and
 mechanistic investigations.
;
_journal_issue 18
_journal_name_full 'Dalton transactions (Cambridge, England : 2003)'
_journal_page_first 6153
_journal_page_last 6161
_journal_paper_doi 10.1039/c9dt00780f
_journal_volume 48
_journal_year 2019
_chemical_formula_moiety 'C48 H66 F8 N2 Ni P2, C4 H8 O'
_chemical_formula_sum 'C52 H74 F8 N2 Ni O P2'
_chemical_formula_weight 1015.78
_space_group_crystal_system triclinic
_space_group_IT_number 2
_space_group_name_Hall '-P 1'
_space_group_name_H-M_alt 'P -1'
_symmetry_space_group_name_Hall '-P 1'
_symmetry_space_group_name_H-M 'P -1'
_atom_sites_solution_hydrogens geom
_audit_creation_method SHELXL-2017/1
_audit_update_record
;
2018-11-27 deposited with the CCDC.    2019-03-21 downloaded from the CCDC.
;
_cell_angle_alpha 72.302(2)
_cell_angle_beta 72.776(2)
_cell_angle_gamma 66.228(2)
_cell_formula_units_Z 2
_cell_length_a 11.9941(6)
_cell_length_b 13.6197(7)
_cell_length_c 17.6604(10)
_cell_measurement_reflns_used 9877
_cell_measurement_temperature 100(2)
_cell_measurement_theta_max 28.24
_cell_measurement_theta_min 2.47
_cell_volume 2464.9(2)
_computing_cell_refinement 'Bruker SAINT'
_computing_data_collection 'Bruker APEX2'
_computing_data_reduction 'Bruker SAINT'
_computing_structure_refinement 'SHELXL-2017/1 (Sheldrick, 2017)'
_computing_structure_solution 'SHELXS-97 (Sheldrick 2008)'
_diffrn_ambient_temperature 100(2)
_diffrn_measured_fraction_theta_full 0.998
_diffrn_measured_fraction_theta_max 0.996
_diffrn_measurement_device_type 'Bruker APEX-II CCD'
_diffrn_measurement_method '\f and \w scans'
_diffrn_radiation_type MoK\a
_diffrn_radiation_wavelength 0.71073
_diffrn_reflns_av_R_equivalents 0.0469
_diffrn_reflns_av_unetI/netI 0.0317
_diffrn_reflns_Laue_measured_fraction_full 0.998
_diffrn_reflns_Laue_measured_fraction_max 0.996
_diffrn_reflns_limit_h_max 16
_diffrn_reflns_limit_h_min -16
_diffrn_reflns_limit_k_max 18
_diffrn_reflns_limit_k_min -18
_diffrn_reflns_limit_l_max 23
_diffrn_reflns_limit_l_min -23
_diffrn_reflns_number 68029
_diffrn_reflns_point_group_measured_fraction_full 0.998
_diffrn_reflns_point_group_measured_fraction_max 0.996
_diffrn_reflns_theta_full 25.242
_diffrn_reflns_theta_max 28.364
_diffrn_reflns_theta_min 2.279
_exptl_absorpt_coefficient_mu 0.529
_exptl_absorpt_correction_T_max 0.7457
_exptl_absorpt_correction_T_min 0.6753
_exptl_absorpt_correction_type multi-scan
_exptl_absorpt_process_details SADABS
_exptl_crystal_colour brown
_exptl_crystal_density_diffrn 1.369
_exptl_crystal_description block
_exptl_crystal_F_000 1076
_exptl_crystal_size_max 0.405
_exptl_crystal_size_mid 0.242
_exptl_crystal_size_min 0.155
_refine_diff_density_max 1.675
_refine_diff_density_min -0.988
_refine_diff_density_rms 0.084
_refine_ls_extinction_method none
_refine_ls_goodness_of_fit_ref 1.034
_refine_ls_hydrogen_treatment constr
_refine_ls_matrix_type full
_refine_ls_number_parameters 641
_refine_ls_number_reflns 12275
_refine_ls_number_restraints 8
_refine_ls_restrained_S_all 1.034
_refine_ls_R_factor_all 0.0718
_refine_ls_R_factor_gt 0.0555
_refine_ls_shift/su_max 0.001
_refine_ls_shift/su_mean 0.000
_refine_ls_structure_factor_coef Fsqd
_refine_ls_weighting_details 'w=1/[\s^2^(Fo^2^)+(0.0736P)^2^+4.2569P] where P=(Fo^2^+2Fc^2^)/3'
_refine_ls_weighting_scheme calc
_refine_ls_wR_factor_gt 0.1452
_refine_ls_wR_factor_ref 0.1571
_reflns_Friedel_coverage 0.000
_reflns_number_gt 9923
_reflns_number_total 12275
_reflns_threshold_expression 'I > 2\s(I)'
_cod_data_source_file c9dt00780f2.cif
_cod_data_source_block mo_p18_OT44_0m_a
_cod_depositor_comments 'Adding full bibliography for 7049494--7049495.cif.'
_cod_database_code 7049495
_shelx_shelxl_version_number 2017/1
_shelx_space_group_comment
;
The symmetry employed for this shelxl refinement is uniquely defined
by the following loop, which should always be used as a source of
symmetry information in preference to the above space-group names.
They are only intended as comments.
;
_shelx_estimated_absorpt_t_min 0.814
_shelx_estimated_absorpt_t_max 0.923

loop_
_space_group_symop_operation_xyz
'x, y, z'
'-x, -y, -z'

loop_
_atom_site_label
_atom_site_type_symbol
_atom_site_fract_x
_atom_site_fract_y
_atom_site_fract_z
_atom_site_U_iso_or_equiv
_atom_site_adp_type
_atom_site_occupancy
_atom_site_site_symmetry_order
_atom_site_calc_flag
_atom_site_refinement_flags_posn
_atom_site_refinement_flags_adp
_atom_site_refinement_flags_occupancy
_atom_site_disorder_assembly
_atom_site_disorder_group
Ni1 Ni 0.69673(3) 0.41496(2) 0.76135(2) 0.01933(9) Uani 1 1 d . . . . .
P1 P 0.74626(6) 0.27988(5) 0.86809(4) 0.01910(13) Uani 1 1 d . . . . .
P2 P 0.63099(6) 0.57254(5) 0.67221(4) 0.02151(14) Uani 1 1 d . . . . .
F1 F 0.62883(15) 0.50345(12) 0.83565(9) 0.0276(3) Uani 1 1 d . . . . .
F2 F 0.57888(13) 0.29839(12) 0.69729(10) 0.0264(3) Uani 1 1 d . . . . .
F3 F 0.96460(15) 0.33602(15) 0.66625(12) 0.0376(4) Uani 1 1 d . . . . .
F4 F 1.06281(19) 0.23328(19) 0.54240(15) 0.0574(6) Uani 1 1 d . . . . .
F5 F 0.6519(3) -0.0312(2) 0.42069(19) 0.0820(9) Uani 1 1 d . . . . .
F6 F 0.8748(4) -0.0361(3) 0.32912(15) 0.0881(10) Uani 1 1 d . . . . .
F7 F 0.5524(2) 0.0762(2) 0.5433(2) 0.0801(9) Uani 1 1 d . . . . .
F8 F 1.0167(4) 0.0470(3) 0.36764(18) 0.1155(15) Uani 1 1 d . . . . .
N1 N 0.9259(3) 0.1525(3) 0.49364(19) 0.0510(8) Uani 1 1 d . . . . .
N2 N 0.6795(2) 0.17477(19) 0.58255(15) 0.0312(5) Uani 1 1 d . . . . .
C1 C 0.7655(2) 0.3247(2) 0.68548(16) 0.0233(5) Uani 1 1 d . . . . .
C2 C 0.8916(3) 0.3001(2) 0.64383(19) 0.0321(6) Uani 1 1 d . . . . .
C3 C 0.9440(3) 0.2470(3) 0.5809(2) 0.0388(7) Uani 1 1 d . . . . .
C4 C 0.8749(3) 0.2041(3) 0.55568(18) 0.0355(7) Uani 1 1 d . . . . .
C5 C 0.7484(3) 0.2188(2) 0.59925(16) 0.0274(5) Uani 1 1 d . . . . .
C6 C 0.7007(2) 0.2806(2) 0.66131(17) 0.0250(5) Uani 1 1 d . . . . .
C7 C 0.7323(3) 0.1210(2) 0.52114(18) 0.0341(6) Uani 1 1 d . . . . .
C8 C 0.8542(4) 0.1116(3) 0.4755(2) 0.0435(8) Uani 1 1 d . . . . .
C9 C 0.9034(5) 0.0551(4) 0.4103(2) 0.0633(13) Uani 1 1 d . . . . .
C10 C 0.8326(5) 0.0135(4) 0.3915(2) 0.0610(12) Uani 1 1 d . . . . .
C11 C 0.7152(4) 0.0174(3) 0.4385(2) 0.0482(9) Uani 1 1 d . . . . .
C12 C 0.6655(3) 0.0714(3) 0.4994(2) 0.0464(9) Uani 1 1 d . . . . .
C13 C 0.8542(2) 0.2976(2) 0.91524(17) 0.0253(5) Uani 1 1 d . . . . .
H13 H 0.880191 0.229865 0.957880 0.030 Uiso 1 1 calc R U . . .
C14 C 0.9716(3) 0.3035(3) 0.8517(2) 0.0344(6) Uani 1 1 d . . . . .
H14A H 0.949332 0.369119 0.807810 0.041 Uiso 1 1 calc R U . . .
H14B H 1.008462 0.237806 0.827527 0.041 Uiso 1 1 calc R U . . .
C15 C 1.0675(3) 0.3095(3) 0.8902(3) 0.0468(9) Uani 1 1 d . . . . .
H15A H 1.096985 0.240121 0.929619 0.056 Uiso 1 1 calc R U . . .
H15B H 1.140000 0.318352 0.847464 0.056 Uiso 1 1 calc R U . . .
C16 C 1.0117(3) 0.4051(3) 0.9331(3) 0.0513(10) Uani 1 1 d . . . . .
H16A H 1.073616 0.404326 0.960067 0.062 Uiso 1 1 calc R U . . .
H16B H 0.990695 0.475054 0.892640 0.062 Uiso 1 1 calc R U . . .
C17 C 0.8957(3) 0.3985(3) 0.9955(2) 0.0395(8) Uani 1 1 d . . . . .
H17A H 0.859934 0.462763 1.021183 0.047 Uiso 1 1 calc R U . . .
H17B H 0.917997 0.331474 1.038376 0.047 Uiso 1 1 calc R U . . .
C18 C 0.7986(2) 0.3957(2) 0.95695(19) 0.0290(6) Uani 1 1 d . . . . .
H18A H 0.771787 0.464773 0.916633 0.035 Uiso 1 1 calc R U . . .
H18B H 0.724822 0.389231 0.999241 0.035 Uiso 1 1 calc R U . . .
C19 C 0.8228(2) 0.1354(2) 0.85435(16) 0.0225(5) Uani 1 1 d . . . . .
H19 H 0.881310 0.138541 0.800621 0.027 Uiso 1 1 calc R U . . .
C20 C 0.7296(2) 0.0892(2) 0.84688(17) 0.0244(5) Uani 1 1 d . . . . .
H20A H 0.670970 0.081472 0.899394 0.029 Uiso 1 1 calc R U . . .
H20B H 0.680975 0.141435 0.805583 0.029 Uiso 1 1 calc R U . . .
C21 C 0.7955(3) -0.0223(2) 0.82288(19) 0.0303(6) Uani 1 1 d . . . . .
H21A H 0.732867 -0.051267 0.821187 0.036 Uiso 1 1 calc R U . . .
H21B H 0.848027 -0.013442 0.767964 0.036 Uiso 1 1 calc R U . . .
C22 C 0.8764(3) -0.1039(2) 0.8830(2) 0.0335(6) Uani 1 1 d . . . . .
H22A H 0.822843 -0.119474 0.936586 0.040 Uiso 1 1 calc R U . . .
H22B H 0.922543 -0.173723 0.864174 0.040 Uiso 1 1 calc R U . . .
C23 C 0.9679(3) -0.0586(2) 0.89147(19) 0.0303(6) Uani 1 1 d . . . . .
H23A H 1.026932 -0.050598 0.839177 0.036 Uiso 1 1 calc R U . . .
H23B H 1.016173 -0.111360 0.932785 0.036 Uiso 1 1 calc R U . . .
C24 C 0.9024(2) 0.0531(2) 0.91616(17) 0.0262(5) Uani 1 1 d . . . . .
H24A H 0.965242 0.081284 0.918635 0.031 Uiso 1 1 calc R U . . .
H24B H 0.848872 0.044379 0.970704 0.031 Uiso 1 1 calc R U . . .
C25 C 0.5995(2) 0.2972(2) 0.94364(15) 0.0214(5) Uani 1 1 d . . . . .
H25 H 0.575799 0.371180 0.955430 0.026 Uiso 1 1 calc R U . . .
C26 C 0.4930(2) 0.3058(2) 0.90754(17) 0.0256(5) Uani 1 1 d . . . . .
H26A H 0.488931 0.361503 0.856125 0.031 Uiso 1 1 calc R U . . .
H26B H 0.509219 0.234343 0.895417 0.031 Uiso 1 1 calc R U . . .
C27 C 0.3695(3) 0.3378(3) 0.9669(2) 0.0360(7) Uani 1 1 d . . . . .
H27A H 0.349426 0.412526 0.974632 0.043 Uiso 1 1 calc R U . . .
H27B H 0.302712 0.339036 0.944074 0.043 Uiso 1 1 calc R U . . .
C28 C 0.3745(3) 0.2577(3) 1.0481(2) 0.0446(8) Uani 1 1 d . . . . .
H28A H 0.387983 0.184075 1.041140 0.053 Uiso 1 1 calc R U . . .
H28B H 0.294198 0.281666 1.086035 0.053 Uiso 1 1 calc R U . . .
C29 C 0.4790(3) 0.2511(3) 1.08383(19) 0.0374(7) Uani 1 1 d . . . . .
H29A H 0.482195 0.196647 1.135894 0.045 Uiso 1 1 calc R U . . .
H29B H 0.461810 0.323344 1.094985 0.045 Uiso 1 1 calc R U . . .
C30 C 0.6046(3) 0.2180(2) 1.02595(16) 0.0272(5) Uani 1 1 d . . . . .
H30A H 0.669900 0.218765 1.049124 0.033 Uiso 1 1 calc R U . . .
H30B H 0.626130 0.142570 1.019160 0.033 Uiso 1 1 calc R U . . .
C31 C 0.4594(2) 0.6386(2) 0.69222(17) 0.0280(5) Uani 1 1 d . . . . .
H31 H 0.439072 0.707244 0.649418 0.034 Uiso 1 1 calc R U . . .
C32 C 0.4033(3) 0.6723(3) 0.77382(18) 0.0347(6) Uani 1 1 d . . . . .
H32A H 0.440973 0.722547 0.778138 0.042 Uiso 1 1 calc R U . . .
H32B H 0.421747 0.606466 0.818071 0.042 Uiso 1 1 calc R U . . .
C33 C 0.2625(3) 0.7295(3) 0.7828(2) 0.0504(9) Uani 1 1 d . . . . .
H33A H 0.244424 0.798760 0.741433 0.061 Uiso 1 1 calc R U . . .
H33B H 0.226984 0.748109 0.836978 0.061 Uiso 1 1 calc R U . . .
C34 C 0.2013(3) 0.6560(4) 0.7727(3) 0.0647(12) Uani 1 1 d . . . . .
H34A H 0.212783 0.589769 0.817049 0.078 Uiso 1 1 calc R U . . .
H34B H 0.110897 0.696140 0.776396 0.078 Uiso 1 1 calc R U . . .
C35 C 0.2578(3) 0.6216(4) 0.6910(3) 0.0573(11) Uani 1 1 d . . . . .
H35A H 0.239270 0.687206 0.646617 0.069 Uiso 1 1 calc R U . . .
H35B H 0.220144 0.571163 0.686996 0.069 Uiso 1 1 calc R U . . .
C36 C 0.3989(3) 0.5643(3) 0.6820(2) 0.0387(7) Uani 1 1 d . . . . .
H36A H 0.434605 0.545839 0.627798 0.046 Uiso 1 1 calc R U . . .
H36B H 0.417242 0.495113 0.723362 0.046 Uiso 1 1 calc R U . . .
C37 C 0.6701(3) 0.5706(2) 0.56257(17) 0.0296(6) Uani 1 1 d . . . . .
H37 H 0.656237 0.504217 0.559774 0.035 Uiso 1 1 calc R U . . .
C38 C 0.8082(3) 0.5518(3) 0.52570(17) 0.0330(6) Uani 1 1 d . . . . .
H38A H 0.859545 0.489704 0.561510 0.040 Uiso 1 1 calc R U . . .
H38B H 0.826369 0.618121 0.521808 0.040 Uiso 1 1 calc R U . . .
C39 C 0.8424(3) 0.5267(3) 0.4409(2) 0.0442(8) Uani 1 1 d . . . . .
H39A H 0.931581 0.515335 0.418183 0.053 Uiso 1 1 calc R U . . .
H39B H 0.828281 0.458243 0.445126 0.053 Uiso 1 1 calc R U . . .
C40 C 0.7648(3) 0.6200(3) 0.3850(2) 0.0473(8) Uani 1 1 d . . . . .
H40A H 0.784603 0.600551 0.331738 0.057 Uiso 1 1 calc R U . . .
H40B H 0.785372 0.686545 0.376377 0.057 Uiso 1 1 calc R U . . .
C41 C 0.6267(3) 0.6439(3) 0.4207(2) 0.0463(8) Uani 1 1 d . . . . .
H41A H 0.604257 0.580571 0.422804 0.056 Uiso 1 1 calc R U . . .
H41B H 0.578052 0.708726 0.385007 0.056 Uiso 1 1 calc R U . . .
C42 C 0.5927(3) 0.6660(3) 0.50633(19) 0.0388(7) Uani 1 1 d . . . . .
H42A H 0.606912 0.733908 0.503494 0.047 Uiso 1 1 calc R U . . .
H42B H 0.503359 0.677471 0.528648 0.047 Uiso 1 1 calc R U . . .
C43 C 0.6903(3) 0.6662(3) 0.69182(18) 0.0347(7) Uani 1 1 d . . . . .
H43A H 0.645958 0.675730 0.748188 0.042 Uiso 0.554(13) 1 calc R U P A 1
H43B H 0.655483 0.669805 0.750229 0.042 Uiso 0.446(13) 1 calc R U P A 2
C44 C 0.6789(9) 0.7755(6) 0.6466(4) 0.0290(15) Uani 0.554(13) 1 d D . P A 1
H44A H 0.590516 0.817318 0.643543 0.035 Uiso 0.554(13) 1 calc R U P A 1
H44B H 0.726649 0.772102 0.590537 0.035 Uiso 0.554(13) 1 calc R U P A 1
C45 C 0.7249(10) 0.8367(6) 0.6828(4) 0.0320(17) Uani 0.554(13) 1 d D . P A 1
H45A H 0.715419 0.910847 0.648169 0.038 Uiso 0.554(13) 1 calc R U P A 1
H45B H 0.673128 0.845437 0.737181 0.038 Uiso 0.554(13) 1 calc R U P A 1
C46 C 0.8594(8) 0.7773(8) 0.6900(4) 0.037(2) Uani 0.554(13) 1 d D . P A 1
H46A H 0.883217 0.816852 0.717783 0.045 Uiso 0.554(13) 1 calc R U P A 1
H46B H 0.912298 0.777797 0.635027 0.045 Uiso 0.554(13) 1 calc R U P A 1
C47 C 0.8833(6) 0.6592(7) 0.7369(5) 0.0320(16) Uani 0.554(13) 1 d D . P A 1
H47A H 0.839945 0.658463 0.794160 0.038 Uiso 0.554(13) 1 calc R U P A 1
H47B H 0.973490 0.621589 0.735828 0.038 Uiso 0.554(13) 1 calc R U P A 1
C48 C 0.8371(8) 0.5974(7) 0.6998(6) 0.0307(18) Uani 0.554(13) 1 d D . P A 1
H48A H 0.844835 0.523570 0.734576 0.037 Uiso 0.554(13) 1 calc R U P A 1
H48B H 0.889071 0.588201 0.645531 0.037 Uiso 0.554(13) 1 calc R U P A 1
C44B C 0.6277(11) 0.7945(7) 0.6384(6) 0.031(2) Uani 0.446(13) 1 d D . P A 2
H44C H 0.665057 0.799204 0.579887 0.037 Uiso 0.446(13) 1 calc R U P A 2
H44D H 0.536795 0.814085 0.645490 0.037 Uiso 0.446(13) 1 calc R U P A 2
C45B C 0.6557(14) 0.8715(9) 0.6711(6) 0.046(3) Uani 0.446(13) 1 d D . P A 2
H45C H 0.623969 0.947474 0.639862 0.056 Uiso 0.446(13) 1 calc R U P A 2
H45D H 0.612669 0.870009 0.728519 0.056 Uiso 0.446(13) 1 calc R U P A 2
C46B C 0.7918(13) 0.8385(10) 0.6652(6) 0.048(3) Uani 0.446(13) 1 d D . P A 2
H46C H 0.807519 0.888593 0.688002 0.057 Uiso 0.446(13) 1 calc R U P A 2
H46D H 0.833773 0.845586 0.607366 0.057 Uiso 0.446(13) 1 calc R U P A 2
C47B C 0.8474(10) 0.7197(12) 0.7108(6) 0.048(3) Uani 0.446(13) 1 d D . P A 2
H47C H 0.938637 0.699177 0.702002 0.058 Uiso 0.446(13) 1 calc R U P A 2
H47D H 0.813258 0.714458 0.769626 0.058 Uiso 0.446(13) 1 calc R U P A 2
C48B C 0.8176(10) 0.6395(10) 0.6816(7) 0.031(2) Uani 0.446(13) 1 d D . P A 2
H48C H 0.856268 0.641316 0.623471 0.037 Uiso 0.446(13) 1 calc R U P A 2
H48D H 0.853503 0.564055 0.712365 0.037 Uiso 0.446(13) 1 calc R U P A 2
O1 O 0.7234(3) -0.0500(2) 0.11256(16) 0.0511(6) Uani 1 1 d . . . . .
C49 C 0.7241(4) -0.0338(3) 0.1871(3) 0.0532(9) Uani 1 1 d . . . . .
H49A H 0.691797 0.045651 0.186809 0.064 Uiso 1 1 calc R U . . .
H49B H 0.809943 -0.065184 0.197084 0.064 Uiso 1 1 calc R U . . .
C50 C 0.6463(8) -0.0876(7) 0.2496(3) 0.113(3) Uani 1 1 d . . . . .
H50A H 0.584986 -0.036176 0.284043 0.136 Uiso 1 1 calc R U . . .
H50B H 0.697667 -0.151388 0.284455 0.136 Uiso 1 1 calc R U . . .
C51 C 0.5823(5) -0.1240(5) 0.2110(3) 0.0678(13) Uani 1 1 d . . . . .
H51A H 0.491047 -0.092070 0.228430 0.081 Uiso 1 1 calc R U . . .
H51B H 0.607407 -0.205013 0.224416 0.081 Uiso 1 1 calc R U . . .
C52 C 0.6218(4) -0.0833(3) 0.1229(2) 0.0521(9) Uani 1 1 d . . . . .
H52A H 0.646533 -0.142256 0.093211 0.062 Uiso 1 1 calc R U . . .
H52B H 0.552489 -0.020658 0.101556 0.062 Uiso 1 1 calc R U . . .

loop_
_atom_site_aniso_label
_atom_site_aniso_U_11
_atom_site_aniso_U_22
_atom_site_aniso_U_33
_atom_site_aniso_U_23
_atom_site_aniso_U_13
_atom_site_aniso_U_12
Ni1 0.01661(15) 0.01711(15) 0.02472(17) -0.00929(12) -0.00409(12) -0.00274(11)
P1 0.0153(3) 0.0161(3) 0.0274(3) -0.0100(2) -0.0064(2) -0.0015(2)
P2 0.0190(3) 0.0202(3) 0.0252(3) -0.0076(2) -0.0025(2) -0.0060(2)
F1 0.0329(8) 0.0191(7) 0.0293(8) -0.0103(6) -0.0102(6) -0.0010(6)
F2 0.0170(7) 0.0274(8) 0.0362(8) -0.0128(6) -0.0032(6) -0.0060(6)
F3 0.0219(8) 0.0462(10) 0.0555(11) -0.0318(9) 0.0037(7) -0.0152(7)
F4 0.0410(11) 0.0678(14) 0.0728(15) -0.0482(12) 0.0292(10) -0.0325(10)
F5 0.0739(17) 0.095(2) 0.113(2) -0.0737(18) -0.0317(16) -0.0179(15)
F6 0.152(3) 0.087(2) 0.0471(14) -0.0370(14) -0.0024(16) -0.058(2)
F7 0.0365(12) 0.0882(18) 0.147(3) -0.0869(19) -0.0221(14) -0.0054(12)
F8 0.151(3) 0.165(3) 0.0806(19) -0.098(2) 0.083(2) -0.127(3)
N1 0.0610(19) 0.0544(18) 0.0487(17) -0.0312(14) 0.0200(14) -0.0381(16)
N2 0.0337(13) 0.0256(11) 0.0355(13) -0.0091(10) -0.0130(10) -0.0053(10)
C1 0.0195(11) 0.0208(11) 0.0285(13) -0.0102(10) 0.0002(10) -0.0058(9)
C2 0.0237(13) 0.0334(14) 0.0456(17) -0.0209(13) 0.0004(12) -0.0122(11)
C3 0.0317(15) 0.0418(17) 0.0445(18) -0.0221(14) 0.0126(13) -0.0191(13)
C4 0.0411(17) 0.0367(15) 0.0307(14) -0.0148(12) 0.0079(12) -0.0206(13)
C5 0.0318(14) 0.0237(12) 0.0259(13) -0.0045(10) -0.0055(11) -0.0095(11)
C6 0.0184(11) 0.0246(12) 0.0306(13) -0.0100(10) -0.0018(10) -0.0052(9)
C7 0.0474(18) 0.0257(13) 0.0318(15) -0.0053(11) -0.0151(13) -0.0106(12)
C8 0.064(2) 0.0376(16) 0.0355(16) -0.0119(13) 0.0020(15) -0.0289(16)
C9 0.099(3) 0.080(3) 0.0312(17) -0.0261(18) 0.0211(19) -0.064(3)
C10 0.105(4) 0.058(2) 0.0355(18) -0.0225(17) -0.009(2) -0.037(2)
C11 0.065(2) 0.0466(19) 0.048(2) -0.0178(16) -0.0261(18) -0.0174(17)
C12 0.0432(19) 0.0349(16) 0.070(2) -0.0221(16) -0.0309(18) -0.0005(14)
C13 0.0186(11) 0.0222(12) 0.0392(15) -0.0147(11) -0.0119(10) -0.0009(9)
C14 0.0192(12) 0.0373(15) 0.0525(18) -0.0242(14) -0.0067(12) -0.0049(11)
C15 0.0191(13) 0.0511(19) 0.083(3) -0.0382(19) -0.0122(15) -0.0058(13)
C16 0.0247(15) 0.0492(19) 0.098(3) -0.042(2) -0.0177(17) -0.0077(14)
C17 0.0272(14) 0.0344(15) 0.069(2) -0.0321(15) -0.0219(14) 0.0015(12)
C18 0.0211(12) 0.0248(12) 0.0473(16) -0.0193(12) -0.0128(11) -0.0014(10)
C19 0.0191(11) 0.0187(11) 0.0305(13) -0.0121(10) -0.0068(10) -0.0011(9)
C20 0.0230(12) 0.0190(11) 0.0339(14) -0.0122(10) -0.0080(10) -0.0036(9)
C21 0.0315(14) 0.0238(12) 0.0414(16) -0.0182(11) -0.0078(12) -0.0066(11)
C22 0.0326(15) 0.0191(12) 0.0492(18) -0.0144(12) -0.0104(13) -0.0026(11)
C23 0.0248(13) 0.0193(12) 0.0441(16) -0.0119(11) -0.0116(12) 0.0021(10)
C24 0.0221(12) 0.0193(11) 0.0384(15) -0.0125(10) -0.0115(11) 0.0003(9)
C25 0.0171(11) 0.0215(11) 0.0266(12) -0.0109(10) -0.0049(9) -0.0030(9)
C26 0.0172(11) 0.0278(12) 0.0340(14) -0.0142(11) -0.0078(10) -0.0024(10)
C27 0.0174(12) 0.0424(16) 0.0516(18) -0.0282(14) -0.0031(12) -0.0031(11)
C28 0.0286(15) 0.067(2) 0.0448(18) -0.0297(17) 0.0097(13) -0.0219(15)
C29 0.0364(16) 0.0477(18) 0.0314(15) -0.0161(13) 0.0020(12) -0.0184(14)
C30 0.0287(13) 0.0278(13) 0.0279(13) -0.0103(10) -0.0054(10) -0.0095(11)
C31 0.0221(12) 0.0254(12) 0.0306(14) -0.0066(11) -0.0063(10) -0.0010(10)
C32 0.0242(13) 0.0432(16) 0.0308(14) -0.0145(13) -0.0032(11) -0.0024(12)
C33 0.0264(15) 0.070(2) 0.0421(18) -0.0305(18) -0.0069(13) 0.0092(15)
C34 0.0209(15) 0.106(4) 0.068(3) -0.042(3) -0.0050(16) -0.0083(19)
C35 0.0257(16) 0.080(3) 0.070(3) -0.036(2) -0.0142(16) -0.0037(17)
C36 0.0236(14) 0.0429(17) 0.0490(18) -0.0167(14) -0.0077(13) -0.0055(12)
C37 0.0254(13) 0.0365(15) 0.0269(13) -0.0079(11) -0.0043(10) -0.0105(11)
C38 0.0276(14) 0.0461(17) 0.0271(14) -0.0132(12) -0.0007(11) -0.0138(12)
C39 0.0332(16) 0.064(2) 0.0353(17) -0.0210(16) -0.0009(13) -0.0126(15)
C40 0.0422(18) 0.067(2) 0.0302(16) -0.0139(16) -0.0042(14) -0.0158(17)
C41 0.0387(18) 0.064(2) 0.0322(16) -0.0111(15) -0.0108(14) -0.0107(16)
C42 0.0327(15) 0.0434(17) 0.0334(16) -0.0066(13) -0.0053(12) -0.0082(13)
C43 0.0430(17) 0.0371(15) 0.0328(15) -0.0166(12) 0.0081(12) -0.0267(14)
C44 0.038(4) 0.029(3) 0.022(3) 0.000(2) -0.011(3) -0.014(3)
C45 0.050(5) 0.024(3) 0.029(3) -0.003(2) -0.009(3) -0.021(3)
C46 0.046(5) 0.048(5) 0.034(3) -0.018(3) 0.004(3) -0.034(4)
C47 0.028(3) 0.036(4) 0.040(4) -0.015(3) -0.007(2) -0.014(3)
C48 0.022(3) 0.023(4) 0.052(5) -0.017(3) -0.008(3) -0.005(3)
C44B 0.045(6) 0.017(3) 0.031(4) -0.001(3) -0.011(4) -0.012(4)
C45B 0.070(8) 0.042(5) 0.034(4) -0.013(4) 0.009(5) -0.035(5)
C46B 0.061(7) 0.060(7) 0.039(5) -0.027(5) 0.014(5) -0.044(7)
C47B 0.050(6) 0.080(10) 0.036(5) -0.024(6) -0.004(4) -0.039(7)
C48B 0.031(5) 0.033(5) 0.036(5) -0.011(4) -0.006(3) -0.017(5)
O1 0.0564(16) 0.0416(13) 0.0499(15) -0.0105(11) 0.0057(12) -0.0224(12)
C49 0.044(2) 0.054(2) 0.073(3) -0.028(2) -0.0080(18) -0.0201(17)
C50 0.171(7) 0.194(7) 0.039(2) -0.007(3) -0.014(3) -0.145(6)
C51 0.073(3) 0.100(4) 0.054(2) -0.017(2) 0.002(2) -0.061(3)
C52 0.064(2) 0.051(2) 0.050(2) -0.0072(17) -0.0195(18) -0.0261(19)

loop_
_atom_type_symbol
_atom_type_description
_atom_type_scat_dispersion_real
_atom_type_scat_dispersion_imag
_atom_type_scat_source
C C 0.0033 0.0016 'International Tables Vol C Tables 4.2.6.8 and 6.1.1.4'
H H 0.0000 0.0000 'International Tables Vol C Tables 4.2.6.8 and 6.1.1.4'
N N 0.0061 0.0033 'International Tables Vol C Tables 4.2.6.8 and 6.1.1.4'
F F 0.0171 0.0103 'International Tables Vol C Tables 4.2.6.8 and 6.1.1.4'
P P 0.1023 0.0942 'International Tables Vol C Tables 4.2.6.8 and 6.1.1.4'
Ni Ni 0.3393 1.1124 'International Tables Vol C Tables 4.2.6.8 and 6.1.1.4'
O O 0.0106 0.0060 'International Tables Vol C Tables 4.2.6.8 and 6.1.1.4'

loop_
_geom_angle_atom_site_label_1
_geom_angle_atom_site_label_2
_geom_angle_atom_site_label_3
_geom_angle
F1 Ni1 C1 179.82(9)
F1 Ni1 P1 84.42(5)
C1 Ni1 P1 95.65(8)
F1 Ni1 P2 84.03(5)
C1 Ni1 P2 95.90(8)
P1 Ni1 P2 168.45(3)
C25 P1 C13 105.67(12)
C25 P1 C19 111.28(12)
C13 P1 C19 103.53(11)
C25 P1 Ni1 104.63(8)
C13 P1 Ni1 111.79(9)
C19 P1 Ni1 119.32(9)
C43 P2 C31 105.22(14)
C43 P2 C37 111.42(13)
C31 P2 C37 103.16(13)
C43 P2 Ni1 104.64(11)
C31 P2 Ni1 112.77(9)
C37 P2 Ni1 118.99(10)
C4 N1 C8 116.2(3)
C5 N2 C7 116.4(3)
C6 C1 C2 113.1(2)
C6 C1 Ni1 124.71(19)
C2 C1 Ni1 122.12(19)
F3 C2 C3 117.1(2)
F3 C2 C1 117.4(2)
C3 C2 C1 125.5(3)
F4 C3 C2 120.8(3)
F4 C3 C4 118.8(3)
C2 C3 C4 120.4(3)
N1 C4 C3 120.5(3)
N1 C4 C5 122.2(3)
C3 C4 C5 117.3(3)
N2 C5 C6 121.3(3)
N2 C5 C4 121.0(3)
C6 C5 C4 117.7(2)
F2 C6 C1 118.4(2)
F2 C6 C5 115.8(2)
C1 C6 C5 125.8(2)
N2 C7 C8 122.5(3)
N2 C7 C12 120.1(3)
C8 C7 C12 117.3(3)
N1 C8 C7 121.5(3)
N1 C8 C9 119.0(3)
C7 C8 C9 119.5(3)
F8 C9 C10 120.9(3)
F8 C9 C8 119.4(4)
C10 C9 C8 119.7(4)
F6 C10 C9 120.8(4)
F6 C10 C11 118.0(4)
C9 C10 C11 121.2(3)
F5 C11 C12 120.5(4)
F5 C11 C10 119.1(3)
C12 C11 C10 120.4(3)
F7 C12 C11 120.2(3)
F7 C12 C7 118.1(3)
C11 C12 C7 121.7(4)
C14 C13 C18 110.6(2)
C14 C13 P1 109.36(19)
C18 C13 P1 115.24(17)
C14 C13 H13 107.1
C18 C13 H13 107.1
P1 C13 H13 107.1
C13 C14 C15 110.8(3)
C13 C14 H14A 109.5
C15 C14 H14A 109.5
C13 C14 H14B 109.5
C15 C14 H14B 109.5
H14A C14 H14B 108.1
C16 C15 C14 111.1(2)
C16 C15 H15A 109.4
C14 C15 H15A 109.4
C16 C15 H15B 109.4
C14 C15 H15B 109.4
H15A C15 H15B 108.0
C17 C16 C15 111.1(3)
C17 C16 H16A 109.4
C15 C16 H16A 109.4
C17 C16 H16B 109.4
C15 C16 H16B 109.4
H16A C16 H16B 108.0
C16 C17 C18 111.3(3)
C16 C17 H17A 109.4
C18 C17 H17A 109.4
C16 C17 H17B 109.4
C18 C17 H17B 109.4
H17A C17 H17B 108.0
C17 C18 C13 109.8(2)
C17 C18 H18A 109.7
C13 C18 H18A 109.7
C17 C18 H18B 109.7
C13 C18 H18B 109.7
H18A C18 H18B 108.2
C20 C19 C24 109.9(2)
C20 C19 P1 111.85(16)
C24 C19 P1 117.00(17)
C20 C19 H19 105.7
C24 C19 H19 105.7
P1 C19 H19 105.7
C21 C20 C19 111.5(2)
C21 C20 H20A 109.3
C19 C20 H20A 109.3
C21 C20 H20B 109.3
C19 C20 H20B 109.3
H20A C20 H20B 108.0
C22 C21 C20 111.0(2)
C22 C21 H21A 109.4
C20 C21 H21A 109.4
C22 C21 H21B 109.4
C20 C21 H21B 109.4
H21A C21 H21B 108.0
C23 C22 C21 110.8(2)
C23 C22 H22A 109.5
C21 C22 H22A 109.5
C23 C22 H22B 109.5
C21 C22 H22B 109.5
H22A C22 H22B 108.1
C22 C23 C24 112.1(2)
C22 C23 H23A 109.2
C24 C23 H23A 109.2
C22 C23 H23B 109.2
C24 C23 H23B 109.2
H23A C23 H23B 107.9
C23 C24 C19 110.1(2)
C23 C24 H24A 109.6
C19 C24 H24A 109.6
C23 C24 H24B 109.6
C19 C24 H24B 109.6
H24A C24 H24B 108.2
C30 C25 C26 111.8(2)
C30 C25 P1 117.10(18)
C26 C25 P1 111.72(17)
C30 C25 H25 105.0
C26 C25 H25 105.0
P1 C25 H25 105.0
C27 C26 C25 110.4(2)
C27 C26 H26A 109.6
C25 C26 H26A 109.6
C27 C26 H26B 109.6
C25 C26 H26B 109.6
H26A C26 H26B 108.1
C28 C27 C26 111.1(2)
C28 C27 H27A 109.4
C26 C27 H27A 109.4
C28 C27 H27B 109.4
C26 C27 H27B 109.4
H27A C27 H27B 108.0
C27 C28 C29 110.8(3)
C27 C28 H28A 109.5
C29 C28 H28A 109.5
C27 C28 H28B 109.5
C29 C28 H28B 109.5
H28A C28 H28B 108.1
C28 C29 C30 111.3(2)
C28 C29 H29A 109.4
C30 C29 H29A 109.4
C28 C29 H29B 109.4
C30 C29 H29B 109.4
H29A C29 H29B 108.0
C25 C30 C29 110.3(2)
C25 C30 H30A 109.6
C29 C30 H30A 109.6
C25 C30 H30B 109.6
C29 C30 H30B 109.6
H30A C30 H30B 108.1
C32 C31 C36 110.9(3)
C32 C31 P2 114.66(19)
C36 C31 P2 109.90(19)
C32 C31 H31 107.0
C36 C31 H31 107.0
P2 C31 H31 107.0
C31 C32 C33 110.4(2)
C31 C32 H32A 109.6
C33 C32 H32A 109.6
C31 C32 H32B 109.6
C33 C32 H32B 109.6
H32A C32 H32B 108.1
C32 C33 C34 111.1(3)
C32 C33 H33A 109.4
C34 C33 H33A 109.4
C32 C33 H33B 109.4
C34 C33 H33B 109.4
H33A C33 H33B 108.0
C35 C34 C33 110.9(3)
C35 C34 H34A 109.5
C33 C34 H34A 109.5
C35 C34 H34B 109.5
C33 C34 H34B 109.5
H34A C34 H34B 108.1
C34 C35 C36 110.5(3)
C34 C35 H35A 109.6
C36 C35 H35A 109.6
C34 C35 H35B 109.6
C36 C35 H35B 109.6
H35A C35 H35B 108.1
C35 C36 C31 110.8(3)
C35 C36 H36A 109.5
C31 C36 H36A 109.5
C35 C36 H36B 109.5
C31 C36 H36B 109.5
H36A C36 H36B 108.1
C42 C37 C38 108.6(2)
C42 C37 P2 118.4(2)
C38 C37 P2 112.55(19)
C42 C37 H37 105.4
C38 C37 H37 105.4
P2 C37 H37 105.4
C37 C38 C39 110.9(2)
C37 C38 H38A 109.5
C39 C38 H38A 109.5
C37 C38 H38B 109.5
C39 C38 H38B 109.5
H38A C38 H38B 108.0
C40 C39 C38 110.6(3)
C40 C39 H39A 109.5
C38 C39 H39A 109.5
C40 C39 H39B 109.5
C38 C39 H39B 109.5
H39A C39 H39B 108.1
C39 C40 C41 110.9(3)
C39 C40 H40A 109.5
C41 C40 H40A 109.5
C39 C40 H40B 109.5
C41 C40 H40B 109.5
H40A C40 H40B 108.1
C40 C41 C42 111.6(3)
C40 C41 H41A 109.3
C42 C41 H41A 109.3
C40 C41 H41B 109.3
C42 C41 H41B 109.3
H41A C41 H41B 108.0
C37 C42 C41 111.2(3)
C37 C42 H42A 109.4
C41 C42 H42A 109.4
C37 C42 H42B 109.4
C41 C42 H42B 109.4
H42A C42 H42B 108.0
C44 C43 C48 109.0(4)
C48B C43 C44B 110.0(5)
C48B C43 P2 119.3(5)
C44 C43 P2 125.9(4)
C48 C43 P2 107.4(3)
C44B C43 P2 109.2(4)
C44 C43 H43A 104.2
C48 C43 H43A 104.2
P2 C43 H43A 104.2
C48B C43 H43B 105.8
C44B C43 H43B 105.8
P2 C43 H43B 105.8
C43 C44 C45 113.6(5)
C43 C44 H44A 108.9
C45 C44 H44A 108.9
C43 C44 H44B 108.9
C45 C44 H44B 108.9
H44A C44 H44B 107.7
C46 C45 C44 112.0(5)
C46 C45 H45A 109.2
C44 C45 H45A 109.2
C46 C45 H45B 109.2
C44 C45 H45B 109.2
H45A C45 H45B 107.9
C45 C46 C47 112.3(5)
C45 C46 H46A 109.2
C47 C46 H46A 109.2
C45 C46 H46B 109.2
C47 C46 H46B 109.2
H46A C46 H46B 107.9
C46 C47 C48 110.8(6)
C46 C47 H47A 109.5
C48 C47 H47A 109.5
C46 C47 H47B 109.5
C48 C47 H47B 109.5
H47A C47 H47B 108.1
C47 C48 C43 110.3(5)
C47 C48 H48A 109.6
C43 C48 H48A 109.6
C47 C48 H48B 109.6
C43 C48 H48B 109.6
H48A C48 H48B 108.1
C45B C44B C43 106.6(7)
C45B C44B H44C 110.4
C43 C44B H44C 110.4
C45B C44B H44D 110.4
C43 C44B H44D 110.4
H44C C44B H44D 108.6
C46B C45B C44B 110.7(8)
C46B C45B H45C 109.5
C44B C45B H45C 109.5
C46B C45B H45D 109.5
C44B C45B H45D 109.5
H45C C45B H45D 108.1
C45B C46B C47B 112.0(7)
C45B C46B H46C 109.2
C47B C46B H46C 109.2
C45B C46B H46D 109.2
C47B C46B H46D 109.2
H46C C46B H46D 107.9
C48B C47B C46B 111.2(7)
C48B C47B H47C 109.4
C46B C47B H47C 109.4
C48B C47B H47D 109.4
C46B C47B H47D 109.4
H47C C47B H47D 108.0
C43 C48B C47B 111.3(8)
C43 C48B H48C 109.4
C47B C48B H48C 109.4
C43 C48B H48D 109.4
C47B C48B H48D 109.4
H48C C48B H48D 108.0
C49 O1 C52 108.4(3)
O1 C49 C50 107.8(3)
O1 C49 H49A 110.2
C50 C49 H49A 110.2
O1 C49 H49B 110.2
C50 C49 H49B 110.2
H49A C49 H49B 108.5
C49 C50 C51 108.4(4)
C49 C50 H50A 110.0
C51 C50 H50A 110.0
C49 C50 H50B 110.0
C51 C50 H50B 110.0
H50A C50 H50B 108.4
C50 C51 C52 104.3(3)
C50 C51 H51A 110.9
C52 C51 H51A 110.9
C50 C51 H51B 110.9
C52 C51 H51B 110.9
H51A C51 H51B 108.9
O1 C52 C51 107.8(3)
O1 C52 H52A 110.1
C51 C52 H52A 110.1
O1 C52 H52B 110.1
C51 C52 H52B 110.1
H52A C52 H52B 108.5

loop_
_geom_bond_atom_site_label_1
_geom_bond_atom_site_label_2
_geom_bond_distance
Ni1 F1 1.8370(15)
Ni1 C1 1.875(2)
Ni1 P1 2.2281(7)
Ni1 P2 2.2412(7)
P1 C25 1.844(3)
P1 C13 1.855(2)
P1 C19 1.864(2)
P2 C43 1.843(3)
P2 C31 1.854(3)
P2 C37 1.858(3)
F2 C6 1.362(3)
F3 C2 1.354(3)
F4 C3 1.348(3)
F5 C11 1.337(4)
F6 C10 1.332(4)
F7 C12 1.336(5)
F8 C9 1.323(5)
N1 C4 1.339(4)
N1 C8 1.345(5)
N2 C5 1.334(4)
N2 C7 1.347(4)
C1 C6 1.370(4)
C1 C2 1.422(4)
C2 C3 1.364(4)
C3 C4 1.412(4)
C4 C5 1.446(4)
C5 C6 1.428(4)
C7 C8 1.420(5)
C7 C12 1.423(4)
C8 C9 1.428(5)
C9 C10 1.349(6)
C10 C11 1.396(6)
C11 C12 1.341(5)
C13 C14 1.533(4)
C13 C18 1.537(3)
C13 H13 1.0000
C14 C15 1.538(4)
C14 H14A 0.9900
C14 H14B 0.9900
C15 C16 1.521(4)
C15 H15A 0.9900
C15 H15B 0.9900
C16 C17 1.513(5)
C16 H16A 0.9900
C16 H16B 0.9900
C17 C18 1.531(4)
C17 H17A 0.9900
C17 H17B 0.9900
C18 H18A 0.9900
C18 H18B 0.9900
C19 C20 1.538(3)
C19 C24 1.540(4)
C19 H19 1.0000
C20 C21 1.529(3)
C20 H20A 0.9900
C20 H20B 0.9900
C21 C22 1.526(4)
C21 H21A 0.9900
C21 H21B 0.9900
C22 C23 1.519(4)
C22 H22A 0.9900
C22 H22B 0.9900
C23 C24 1.535(3)
C23 H23A 0.9900
C23 H23B 0.9900
C24 H24A 0.9900
C24 H24B 0.9900
C25 C30 1.525(4)
C25 C26 1.538(3)
C25 H25 1.0000
C26 C27 1.524(4)
C26 H26A 0.9900
C26 H26B 0.9900
C27 C28 1.517(5)
C27 H27A 0.9900
C27 H27B 0.9900
C28 C29 1.522(5)
C28 H28A 0.9900
C28 H28B 0.9900
C29 C30 1.529(4)
C29 H29A 0.9900
C29 H29B 0.9900
C30 H30A 0.9900
C30 H30B 0.9900
C31 C32 1.523(4)
C31 C36 1.537(4)
C31 H31 1.0000
C32 C33 1.529(4)
C32 H32A 0.9900
C32 H32B 0.9900
C33 C34 1.534(6)
C33 H33A 0.9900
C33 H33B 0.9900
C34 C35 1.528(6)
C34 H34A 0.9900
C34 H34B 0.9900
C35 C36 1.533(4)
C35 H35A 0.9900
C35 H35B 0.9900
C36 H36A 0.9900
C36 H36B 0.9900
C37 C42 1.525(4)
C37 C38 1.535(4)
C37 H37 1.0000
C38 C39 1.537(4)
C38 H38A 0.9900
C38 H38B 0.9900
C39 C40 1.511(5)
C39 H39A 0.9900
C39 H39B 0.9900
C40 C41 1.523(5)
C40 H40A 0.9900
C40 H40B 0.9900
C41 C42 1.535(4)
C41 H41A 0.9900
C41 H41B 0.9900
C42 H42A 0.9900
C42 H42B 0.9900
C43 C48B 1.388(11)
C43 C44 1.432(8)
C43 C48 1.654(9)
C43 C44B 1.694(10)
C43 H43A 1.0000
C43 H43B 1.0000
C44 C45 1.520(8)
C44 H44A 0.9900
C44 H44B 0.9900
C45 C46 1.510(10)
C45 H45A 0.9900
C45 H45B 0.9900
C46 C47 1.521(10)
C46 H46A 0.9900
C46 H46B 0.9900
C47 C48 1.539(8)
C47 H47A 0.9900
C47 H47B 0.9900
C48 H48A 0.9900
C48 H48B 0.9900
C44B C45B 1.522(10)
C44B H44C 0.9900
C44B H44D 0.9900
C45B C46B 1.488(13)
C45B H45C 0.9900
C45B H45D 0.9900
C46B C47B 1.538(13)
C46B H46C 0.9900
C46B H46D 0.9900
C47B C48B 1.533(11)
C47B H47C 0.9900
C47B H47D 0.9900
C48B H48C 0.9900
C48B H48D 0.9900
O1 C49 1.403(5)
O1 C52 1.409(5)
C49 C50 1.441(6)
C49 H49A 0.9900
C49 H49B 0.9900
C50 C51 1.456(6)
C50 H50A 0.9900
C50 H50B 0.9900
C51 C52 1.484(6)
C51 H51A 0.9900
C51 H51B 0.9900
C52 H52A 0.9900
C52 H52B 0.9900
